data_1550495
loop_
_publ_author_name
'Gruetzmacher, Hansjoerg'
'Hou, Yuanfeng'
'Li, Zhongshu'
'Li, Yaqi'
'Su, Cheng-Yong'
'Puschmann, Florian'
'Liu, Peng'

_publ_section_title
;
 Making the Unconventional \m2-P Bridging Binding Mode More Conventional
 in Phosphinine Complexes
;
_journal_name_full 'Chemical Science'
_journal_paper_doi 10.1039/C8SC05281F
_journal_year 2019
_chemical_formula_moiety 'C35 H27 O P Sn'
_chemical_formula_sum 'C35 H27 O P Sn'
_chemical_formula_weight 613.22
_space_group_crystal_system monoclinic
_space_group_IT_number 14
_space_group_name_Hall '-P 2ybc'
_space_group_name_H-M_alt 'P 1 21/c 1'
_symmetry_space_group_name_Hall '-P 2ybc'
_symmetry_space_group_name_H-M 'P 1 21/c 1'
_atom_sites_solution_hydrogens geom
_audit_creation_date 2018-04-18
_audit_creation_method
;
Olex2 1.2
(compiled 2018.04.03 svn.r3497 for OlexSys, GUI svn.r5486)
;
_audit_update_record
;
2018-10-09 deposited with the CCDC.
2019-01-17 downloaded from the CCDC.
;
_cell_angle_alpha 90
_cell_angle_beta 104.801(2)
_cell_angle_gamma 90
_cell_formula_units_Z 4
_cell_length_a 9.93270(10)
_cell_length_b 18.4467(3)
_cell_length_c 15.8535(2)
_cell_measurement_reflns_used 6399
_cell_measurement_temperature 149.93(15)
_cell_measurement_theta_max 74.1950
_cell_measurement_theta_min 3.7330
_cell_volume 2808.38(7)
_computing_cell_refinement 'CrysAlisPro 1.171.39.44a (Rigaku OD, 2018)'
_computing_data_collection 'CrysAlisPro 1.171.39.44a (Rigaku OD, 2018)'
_computing_data_reduction 'CrysAlisPro 1.171.39.44a (Rigaku OD, 2018)'
_computing_molecular_graphics 'Olex2 (Dolomanov et al., 2009)'
_computing_publication_material 'Olex2 (Dolomanov et al., 2009)'
_computing_structure_refinement 'ShelXL (Sheldrick, 2015)'
_diffrn_ambient_environment N~2~
_diffrn_ambient_temperature 149.93(15)
_diffrn_detector 'CCD plate'
_diffrn_detector_area_resol_mean 10.6525
_diffrn_detector_type Atlas
_diffrn_measured_fraction_theta_full 0.996
_diffrn_measured_fraction_theta_max 0.963
_diffrn_measurement_details
;
List of Runs (angles in degrees, time in seconds):

  # Type    Start    End  Width  t~exp~   \w     \q     \k     \f   Frames
#--------------------------------------------------------------------------
  1  \w    -66.00  26.00   1.00    1.00    --  -41.14  38.00-120.00   92
  2  \w   -113.00 -20.00   1.00    1.00    --  -41.14 -38.00  60.00   93
  3  \w     61.00 100.00   1.00    1.00    --   41.14 178.00   0.00   39
  4  \w     83.00 109.00   1.00    1.50    --  107.98  45.00  60.00   26
  5  \w     32.00 132.00   1.00    1.50    --  107.98 -30.00-120.00  100
  6  \w     36.00 123.00   1.00    1.50    --  107.98 -45.00  30.00   87
  7  \w     38.00  74.00   1.00    1.50    --  107.98 -95.00  30.00   36
  8  \w     99.00 138.00   1.00    1.50    --  107.98 125.00 -60.00   39
  9  \w    129.00 171.00   1.00    1.50    --  107.98  45.00  60.00   42
 10  \w     95.00 156.00   1.00    1.50    --  107.98  45.00 120.00   61
;
_diffrn_measurement_device 'four-circle diffractometer'
_diffrn_measurement_device_type 'SuperNova, Dual, Cu at home/near, Atlas'
_diffrn_measurement_method '\w scans'
_diffrn_orient_matrix_type 'CrysAlisPro convention (1999,Acta A55,543-557)'
_diffrn_orient_matrix_UB_11 0.1557678000
_diffrn_orient_matrix_UB_12 0.0186375000
_diffrn_orient_matrix_UB_13 0.0164539000
_diffrn_orient_matrix_UB_21 0.0182335000
_diffrn_orient_matrix_UB_22 -0.0626051000
_diffrn_orient_matrix_UB_23 -0.0604669000
_diffrn_orient_matrix_UB_31 -0.0338452000
_diffrn_orient_matrix_UB_32 0.0520542000
_diffrn_orient_matrix_UB_33 -0.0785526000
_diffrn_radiation_monochromator mirror
_diffrn_radiation_probe x-ray
_diffrn_radiation_type CuK\a
_diffrn_radiation_wavelength 1.54184
_diffrn_reflns_av_R_equivalents 0.0213
_diffrn_reflns_av_unetI/netI 0.0266
_diffrn_reflns_Laue_measured_fraction_full 0.996
_diffrn_reflns_Laue_measured_fraction_max 0.963
_diffrn_reflns_limit_h_max 12
_diffrn_reflns_limit_h_min -11
_diffrn_reflns_limit_k_max 22
_diffrn_reflns_limit_k_min -13
_diffrn_reflns_limit_l_max 18
_diffrn_reflns_limit_l_min -19
_diffrn_reflns_number 10059
_diffrn_reflns_point_group_measured_fraction_full 0.996
_diffrn_reflns_point_group_measured_fraction_max 0.963
_diffrn_reflns_theta_full 67.684
_diffrn_reflns_theta_max 74.095
_diffrn_reflns_theta_min 3.749
_diffrn_source 'micro-focus sealed X-ray tube'
_diffrn_source_type 'SuperNova (Cu) X-ray Source'
_exptl_absorpt_coefficient_mu 7.969
_exptl_absorpt_correction_T_max 1.00000
_exptl_absorpt_correction_T_min 0.60110
_exptl_absorpt_correction_type multi-scan
_exptl_absorpt_process_details
;
CrysAlisPro 1.171.39.44a (Rigaku Oxford Diffraction, 2018)
Empirical absorption correction using spherical harmonics,
 implemented in SCALE3 ABSPACK scaling algorithm.
;
_exptl_crystal_colour 'clear whiteish white'
_exptl_crystal_colour_lustre clear
_exptl_crystal_colour_modifier whiteish
_exptl_crystal_colour_primary white
_exptl_crystal_density_diffrn 1.450
_exptl_crystal_description block
_exptl_crystal_F_000 1240
_exptl_crystal_size_max 0.15
_exptl_crystal_size_mid 0.13
_exptl_crystal_size_min 0.12
_refine_diff_density_max 0.676
_refine_diff_density_min -0.706
_refine_diff_density_rms 0.095
_refine_ls_extinction_method none
_refine_ls_goodness_of_fit_ref 1.050
_refine_ls_hydrogen_treatment constr
_refine_ls_matrix_type full
_refine_ls_number_parameters 343
_refine_ls_number_reflns 5500
_refine_ls_number_restraints 0
_refine_ls_restrained_S_all 1.050
_refine_ls_R_factor_all 0.0314
_refine_ls_R_factor_gt 0.0301
_refine_ls_shift/su_max 0.001
_refine_ls_shift/su_mean 0.000
_refine_ls_structure_factor_coef Fsqd
_refine_ls_weighting_details 'w=1/[\s^2^(Fo^2^)+(0.0550P)^2^+0.5750P] where P=(Fo^2^+2Fc^2^)/3'
_refine_ls_weighting_scheme calc
_refine_ls_wR_factor_gt 0.0788
_refine_ls_wR_factor_ref 0.0802
_reflns_Friedel_coverage 0.000
_reflns_number_gt 5242
_reflns_number_total 5500
_reflns_threshold_expression 'I > 2\s(I)'
_cod_data_source_file c8sc05281f2.cif
_cod_data_source_block exp_2558
_cod_database_code 1550495
_shelx_shelxl_version_number 2014/7
_shelx_space_group_comment
;
The symmetry employed for this shelxl refinement is uniquely defined
by the following loop, which should always be used as a source of
symmetry information in preference to the above space-group names.
They are only intended as comments.
;
_shelx_estimated_absorpt_t_max 0.448
_shelx_estimated_absorpt_t_min 0.381
_reflns_odcompleteness_completeness 99.67
_reflns_odcompleteness_iscentric 1
_reflns_odcompleteness_theta 66.97
_olex2_refinement_description
;
1. Fixed Uiso
 At 1.2 times of:
  All C(H) groups
2.a Aromatic/amide H refined with riding coordinates:
 C2(H2), C4(H4), C24(H24), C23(H23), C28(H28), C13(H13), C35(H35), C31(H31),
 C16(H16), C34(H34), C33(H33), C14(H14), C17(H17), C7(H7), C19(H19), C11(H11),
 C15(H15), C32(H32), C25(H25), C27(H27), C22(H22), C26(H26), C10(H10), C8(H8),
 C21(H21), C20(H20), C9(H9)
;
_olex2_date_sample_data_collection 2018-03-20
_olex2_submission_special_instructions 'No special instructions were received'
_oxdiff_exptl_absorpt_empirical_details
;
Empirical correction (ABSPACK) includes:
- Absorption correction using spherical harmonics
- Frame scaling
- Detector area scaling
;
_oxdiff_exptl_absorpt_empirical_full_max 1.886
_oxdiff_exptl_absorpt_empirical_full_min 0.759

loop_
_space_group_symop_operation_xyz
'x, y, z'
'-x, y+1/2, -z+1/2'
'-x, -y, -z'
'x, -y-1/2, z-1/2'

loop_
_atom_site_label
_atom_site_type_symbol
_atom_site_fract_x
_atom_site_fract_y
_atom_site_fract_z
_atom_site_U_iso_or_equiv
_atom_site_adp_type
_atom_site_occupancy
_atom_site_site_symmetry_order
_atom_site_calc_flag
_atom_site_refinement_flags_posn
Sn1 Sn 0.85148(2) 0.20497(2) 0.31248(2) 0.01469(7) Uani 1 1 d .
P1 P 0.57377(5) 0.33986(3) 0.26419(4) 0.01797(12) Uani 1 1 d .
O1 O 0.84926(15) 0.31471(10) 0.32004(11) 0.0234(4) Uani 1 1 d .
C30 C 0.7543(2) 0.16814(12) 0.18455(13) 0.0170(4) Uani 1 1 d .
C6 C 0.3362(2) 0.42588(12) 0.23501(15) 0.0188(4) Uani 1 1 d .
C18 C 1.0726(2) 0.19829(11) 0.34941(15) 0.0164(4) Uani 1 1 d .
C2 C 0.7929(2) 0.43450(12) 0.33567(14) 0.0176(4) Uani 1 1 d .
H2 H 0.8877 0.4421 0.3588 0.021 Uiso 1 1 calc R
C4 C 0.5598(2) 0.48793(12) 0.29510(14) 0.0171(4) Uani 1 1 d .
H4 H 0.5065 0.5297 0.2919 0.021 Uiso 1 1 calc R
C1 C 0.7489(2) 0.36422(12) 0.30888(14) 0.0177(4) Uani 1 1 d .
C24 C 0.7775(3) 0.19345(13) 0.49052(16) 0.0219(5) Uani 1 1 d .
H24 H 0.8208 0.2384 0.5011 0.026 Uiso 1 1 calc R
C12 C 0.7604(2) 0.56544(12) 0.36542(14) 0.0175(4) Uani 1 1 d .
C3 C 0.7042(2) 0.49399(12) 0.33005(13) 0.0166(4) Uani 1 1 d .
C23 C 1.1529(2) 0.25804(13) 0.33842(15) 0.0210(4) Uani 1 1 d .
H23 H 1.1096 0.2990 0.3095 0.025 Uiso 1 1 calc R
C28 C 0.6975(3) 0.09281(13) 0.39544(16) 0.0247(5) Uani 1 1 d .
H28 H 0.6865 0.0699 0.3418 0.030 Uiso 1 1 calc R
C5 C 0.4913(2) 0.42370(12) 0.26501(13) 0.0163(4) Uani 1 1 d .
C13 C 0.8440(2) 0.57105(13) 0.45114(15) 0.0218(5) Uani 1 1 d .
H13 H 0.8719 0.5293 0.4839 0.026 Uiso 1 1 calc R
C35 C 0.8375(2) 0.14270(12) 0.13184(15) 0.0206(4) Uani 1 1 d .
H35 H 0.9340 0.1440 0.1520 0.025 Uiso 1 1 calc R
C31 C 0.6093(2) 0.16560(13) 0.15280(15) 0.0219(4) Uani 1 1 d .
H31 H 0.5531 0.1823 0.1875 0.026 Uiso 1 1 calc R
C16 C 0.7669(3) 0.69558(13) 0.35311(17) 0.0228(5) Uani 1 1 d .
H16 H 0.7429 0.7373 0.3197 0.027 Uiso 1 1 calc R
C34 C 0.7758(3) 0.11551(14) 0.04944(15) 0.0259(5) Uani 1 1 d .
H34 H 0.8315 0.0988 0.0145 0.031 Uiso 1 1 calc R
C33 C 0.6321(3) 0.11307(14) 0.01872(16) 0.0277(5) Uani 1 1 d .
H33 H 0.5917 0.0944 -0.0365 0.033 Uiso 1 1 calc R
C29 C 0.7625(2) 0.16041(12) 0.40971(14) 0.0165(4) Uani 1 1 d .
C14 C 0.8853(2) 0.63866(14) 0.48738(16) 0.0261(5) Uani 1 1 d .
H14 H 0.9398 0.6420 0.5444 0.031 Uiso 1 1 calc R
C17 C 0.7240(2) 0.62848(12) 0.31701(15) 0.0195(4) Uani 1 1 d .
H17 H 0.6702 0.6256 0.2597 0.023 Uiso 1 1 calc R
C7 C 0.2638(3) 0.39290(13) 0.15732(16) 0.0242(5) Uani 1 1 d .
H7 H 0.3121 0.3672 0.1239 0.029 Uiso 1 1 calc R
C19 C 1.1394(3) 0.13645(13) 0.39099(16) 0.0250(5) Uani 1 1 d .
H19 H 1.0875 0.0960 0.3982 0.030 Uiso 1 1 calc R
C11 C 0.2604(2) 0.46371(13) 0.28422(17) 0.0245(5) Uani 1 1 d .
H11 H 0.3072 0.4856 0.3363 0.029 Uiso 1 1 calc R
C15 C 0.8454(3) 0.70108(12) 0.43874(18) 0.0246(5) Uani 1 1 d .
H15 H 0.8711 0.7464 0.4634 0.030 Uiso 1 1 calc R
C32 C 0.5484(2) 0.13852(14) 0.07052(16) 0.0260(5) Uani 1 1 d .
H32 H 0.4520 0.1373 0.0499 0.031 Uiso 1 1 calc R
C25 C 0.7287(3) 0.16009(14) 0.55554(16) 0.0267(5) Uani 1 1 d .
H25 H 0.7390 0.1828 0.6092 0.032 Uiso 1 1 calc R
C27 C 0.6493(3) 0.05942(14) 0.46043(18) 0.0299(5) Uani 1 1 d .
H27 H 0.6064 0.0143 0.4501 0.036 Uiso 1 1 calc R
C22 C 1.2964(2) 0.25672(15) 0.37026(16) 0.0271(5) Uani 1 1 d .
H22 H 1.3490 0.2971 0.3639 0.033 Uiso 1 1 calc R
C26 C 0.6647(3) 0.09273(14) 0.54033(16) 0.0272(5) Uani 1 1 d .
H26 H 0.6323 0.0702 0.5838 0.033 Uiso 1 1 calc R
C10 C 0.1165(3) 0.46903(14) 0.25649(19) 0.0303(5) Uani 1 1 d .
H10 H 0.0676 0.4945 0.2897 0.036 Uiso 1 1 calc R
C8 C 0.1194(3) 0.39847(14) 0.12987(19) 0.0333(6) Uani 1 1 d .
H8 H 0.0720 0.3766 0.0779 0.040 Uiso 1 1 calc R
C21 C 1.3616(3) 0.19532(16) 0.41152(19) 0.0315(6) Uani 1 1 d .
H21 H 1.4580 0.1944 0.4325 0.038 Uiso 1 1 calc R
C20 C 1.2838(3) 0.13541(15) 0.42162(18) 0.0319(6) Uani 1 1 d .
H20 H 1.3282 0.0941 0.4490 0.038 Uiso 1 1 calc R
C9 C 0.0454(3) 0.43606(15) 0.1788(2) 0.0371(7) Uani 1 1 d .
H9 H -0.0511 0.4393 0.1600 0.045 Uiso 1 1 calc R

loop_
_atom_site_aniso_label
_atom_site_aniso_U_11
_atom_site_aniso_U_22
_atom_site_aniso_U_33
_atom_site_aniso_U_23
_atom_site_aniso_U_13
_atom_site_aniso_U_12
Sn1 0.01249(10) 0.01602(10) 0.01492(10) -0.00181(4) 0.00237(6) 0.00022(4)
P1 0.0155(3) 0.0161(2) 0.0217(3) -0.0022(2) 0.0036(2) -0.00021(19)
O1 0.0200(9) 0.0161(8) 0.0337(10) -0.0024(6) 0.0059(7) -0.0001(6)
C30 0.0187(10) 0.0179(10) 0.0129(9) -0.0014(7) 0.0014(8) -0.0027(8)
C6 0.0174(10) 0.0143(10) 0.0226(11) 0.0018(8) 0.0012(8) -0.0007(8)
C18 0.0100(10) 0.0227(11) 0.0155(10) -0.0012(8) 0.0017(8) 0.0033(7)
C2 0.0141(10) 0.0218(11) 0.0155(10) 0.0015(8) 0.0013(8) -0.0002(8)
C4 0.0149(10) 0.0165(10) 0.0186(10) 0.0019(8) 0.0016(8) 0.0025(8)
C1 0.0175(10) 0.0186(10) 0.0184(10) -0.0002(8) 0.0072(8) 0.0013(8)
C24 0.0213(12) 0.0230(11) 0.0206(11) -0.0045(9) 0.0038(9) -0.0010(9)
C12 0.0135(10) 0.0197(10) 0.0193(10) -0.0023(8) 0.0042(8) -0.0007(8)
C3 0.0179(10) 0.0179(10) 0.0138(9) 0.0000(8) 0.0037(8) -0.0023(8)
C23 0.0200(11) 0.0242(11) 0.0197(10) 0.0008(8) 0.0068(8) 0.0007(9)
C28 0.0279(12) 0.0231(12) 0.0234(12) -0.0055(9) 0.0074(9) -0.0057(9)
C5 0.0154(10) 0.0187(10) 0.0138(10) 0.0005(8) 0.0022(8) 0.0000(8)
C13 0.0174(11) 0.0205(11) 0.0244(11) 0.0003(9) -0.0004(9) 0.0021(8)
C35 0.0179(10) 0.0233(11) 0.0207(11) 0.0003(9) 0.0049(8) 0.0006(9)
C31 0.0198(11) 0.0244(11) 0.0216(11) -0.0015(9) 0.0056(9) -0.0029(9)
C16 0.0266(13) 0.0197(11) 0.0247(12) 0.0025(9) 0.0108(10) -0.0008(9)
C34 0.0284(12) 0.0311(13) 0.0201(11) -0.0039(9) 0.0098(9) -0.0001(10)
C33 0.0321(13) 0.0315(13) 0.0172(11) -0.0027(9) 0.0022(10) -0.0058(10)
C29 0.0137(10) 0.0186(10) 0.0179(10) 0.0004(8) 0.0052(8) -0.0004(8)
C14 0.0222(12) 0.0270(12) 0.0248(12) -0.0074(10) -0.0021(9) 0.0017(9)
C17 0.0213(11) 0.0194(11) 0.0180(10) -0.0004(8) 0.0053(8) 0.0000(8)
C7 0.0226(12) 0.0192(11) 0.0271(12) -0.0018(9) -0.0008(9) 0.0004(9)
C19 0.0246(12) 0.0231(12) 0.0275(12) 0.0060(9) 0.0071(9) 0.0045(9)
C11 0.0200(11) 0.0229(11) 0.0304(12) -0.0024(9) 0.0061(9) -0.0039(9)
C15 0.0222(12) 0.0222(12) 0.0303(14) -0.0080(9) 0.0083(10) -0.0040(8)
C32 0.0202(11) 0.0318(13) 0.0235(12) -0.0005(10) 0.0011(9) -0.0036(10)
C25 0.0281(12) 0.0350(13) 0.0172(11) -0.0023(9) 0.0057(9) 0.0016(10)
C27 0.0329(14) 0.0218(12) 0.0364(14) -0.0005(10) 0.0112(11) -0.0061(10)
C22 0.0191(11) 0.0390(14) 0.0241(12) -0.0012(10) 0.0072(9) -0.0054(10)
C26 0.0252(12) 0.0325(13) 0.0257(12) 0.0083(10) 0.0098(9) 0.0038(10)
C10 0.0171(11) 0.0256(12) 0.0491(16) -0.0030(11) 0.0102(10) -0.0013(9)
C8 0.0252(13) 0.0277(13) 0.0379(15) -0.0050(11) -0.0084(11) -0.0034(10)
C21 0.0169(12) 0.0467(16) 0.0291(14) 0.0003(11) 0.0023(10) 0.0058(10)
C20 0.0244(12) 0.0349(14) 0.0342(14) 0.0105(11) 0.0037(10) 0.0127(11)
C9 0.0150(12) 0.0309(14) 0.0585(19) -0.0029(13) -0.0035(11) -0.0002(10)

loop_
_atom_type_symbol
_atom_type_description
_atom_type_scat_dispersion_real
_atom_type_scat_dispersion_imag
_atom_type_scat_source
C C 0.0181 0.0091 'International Tables Vol C Tables 4.2.6.8 and 6.1.1.4'
H H 0.0000 0.0000 'International Tables Vol C Tables 4.2.6.8 and 6.1.1.4'
O O 0.0492 0.0322 'International Tables Vol C Tables 4.2.6.8 and 6.1.1.4'
P P 0.2955 0.4335 'International Tables Vol C Tables 4.2.6.8 and 6.1.1.4'
Sn Sn 0.0259 5.4591 'International Tables Vol C Tables 4.2.6.8 and 6.1.1.4'

loop_
_geom_angle_atom_site_label_1
_geom_angle_atom_site_label_2
_geom_angle_atom_site_label_3
_geom_angle
O1 Sn1 C30 111.51(7)
O1 Sn1 C18 93.88(7)
O1 Sn1 C29 109.27(7)
C30 Sn1 C18 115.47(9)
C30 Sn1 C29 113.37(8)
C18 Sn1 C29 111.64(8)
C5 P1 C1 100.81(10)
C1 O1 Sn1 134.14(14)
C35 C30 Sn1 118.97(16)
C35 C30 C31 119.0(2)
C31 C30 Sn1 121.97(16)
C7 C6 C5 121.7(2)
C7 C6 C11 118.6(2)
C11 C6 C5 119.6(2)
C23 C18 Sn1 120.12(16)
C23 C18 C19 119.1(2)
C19 C18 Sn1 120.64(17)
C1 C2 H2 117.8
C3 C2 H2 117.8
C3 C2 C1 124.5(2)
C3 C4 H4 117.8
C5 C4 H4 117.8
C5 C4 C3 124.4(2)
O1 C1 P1 120.54(17)
O1 C1 C2 115.49(19)
C2 C1 P1 123.97(17)
C29 C24 H24 119.6
C25 C24 H24 119.6
C25 C24 C29 120.9(2)
C13 C12 C3 120.2(2)
C17 C12 C3 120.99(19)
C17 C12 C13 118.6(2)
C2 C3 C4 121.8(2)
C2 C3 C12 120.27(19)
C4 C3 C12 117.86(19)
C18 C23 H23 119.8
C22 C23 C18 120.5(2)
C22 C23 H23 119.8
C29 C28 H28 119.7
C27 C28 H28 119.7
C27 C28 C29 120.6(2)
C6 C5 P1 117.91(15)
C4 C5 P1 124.50(16)
C4 C5 C6 117.53(19)
C12 C13 H13 119.8
C14 C13 C12 120.4(2)
C14 C13 H13 119.8
C30 C35 H35 120.1
C34 C35 C30 119.9(2)
C34 C35 H35 120.1
C30 C31 H31 119.6
C32 C31 C30 120.8(2)
C32 C31 H31 119.6
C17 C16 H16 119.8
C17 C16 C15 120.5(2)
C15 C16 H16 119.8
C35 C34 H34 119.7
C33 C34 C35 120.6(2)
C33 C34 H34 119.7
C34 C33 H33 120.0
C34 C33 C32 119.9(2)
C32 C33 H33 120.0
C24 C29 Sn1 122.07(16)
C24 C29 C28 118.5(2)
C28 C29 Sn1 119.22(16)
C13 C14 H14 119.9
C15 C14 C13 120.2(2)
C15 C14 H14 119.9
C12 C17 H17 119.6
C16 C17 C12 120.7(2)
C16 C17 H17 119.6
C6 C7 H7 120.0
C8 C7 C6 120.0(2)
C8 C7 H7 120.0
C18 C19 H19 120.0
C20 C19 C18 119.9(2)
C20 C19 H19 120.0
C6 C11 H11 119.5
C10 C11 C6 121.0(2)
C10 C11 H11 119.5
C16 C15 C14 119.6(2)
C16 C15 H15 120.2
C14 C15 H15 120.2
C31 C32 C33 119.7(2)
C31 C32 H32 120.1
C33 C32 H32 120.1
C24 C25 H25 120.0
C26 C25 C24 119.9(2)
C26 C25 H25 120.0
C28 C27 H27 119.8
C26 C27 C28 120.4(2)
C26 C27 H27 119.8
C23 C22 H22 120.0
C21 C22 C23 120.0(2)
C21 C22 H22 120.0
C25 C26 H26 120.1
C27 C26 C25 119.7(2)
C27 C26 H26 120.1
C11 C10 H10 120.1
C11 C10 C9 119.8(2)
C9 C10 H10 120.1
C7 C8 H8 119.5
C9 C8 C7 121.0(2)
C9 C8 H8 119.5
C22 C21 H21 119.9
C20 C21 C22 120.2(2)
C20 C21 H21 119.9
C19 C20 H20 119.8
C21 C20 C19 120.4(2)
C21 C20 H20 119.8
C10 C9 H9 120.2
C8 C9 C10 119.5(2)
C8 C9 H9 120.2

loop_
_geom_bond_atom_site_label_1
_geom_bond_atom_site_label_2
_geom_bond_distance
Sn1 O1 2.0284(19)
Sn1 C30 2.123(2)
Sn1 C18 2.127(2)
Sn1 C29 2.128(2)
P1 C1 1.760(2)
P1 C5 1.752(2)
O1 C1 1.330(3)
C30 C35 1.398(3)
C30 C31 1.400(3)
C6 C5 1.492(3)
C6 C7 1.397(3)
C6 C11 1.401(3)
C18 C23 1.397(3)
C18 C19 1.397(3)
C2 H2 0.9300
C2 C1 1.399(3)
C2 C3 1.396(3)
C4 H4 0.9300
C4 C3 1.404(3)
C4 C5 1.389(3)
C24 H24 0.9300
C24 C29 1.392(3)
C24 C25 1.390(3)
C12 C3 1.484(3)
C12 C13 1.404(3)
C12 C17 1.389(3)
C23 H23 0.9300
C23 C22 1.386(3)
C28 H28 0.9300
C28 C29 1.396(3)
C28 C27 1.387(4)
C13 H13 0.9300
C13 C14 1.390(3)
C35 H35 0.9300
C35 C34 1.387(3)
C31 H31 0.9300
C31 C32 1.383(3)
C16 H16 0.9300
C16 C17 1.385(3)
C16 C15 1.386(4)
C34 H34 0.9300
C34 C33 1.386(4)
C33 H33 0.9300
C33 C32 1.391(4)
C14 H14 0.9300
C14 C15 1.386(4)
C17 H17 0.9300
C7 H7 0.9300
C7 C8 1.392(4)
C19 H19 0.9300
C19 C20 1.392(3)
C11 H11 0.9300
C11 C10 1.387(3)
C15 H15 0.9300
C32 H32 0.9300
C25 H25 0.9300
C25 C26 1.389(4)
C27 H27 0.9300
C27 C26 1.381(4)
C22 H22 0.9300
C22 C21 1.383(4)
C26 H26 0.9300
C10 H10 0.9300
C10 C9 1.393(4)
C8 H8 0.9300
C8 C9 1.384(4)
C21 H21 0.9300
C21 C20 1.381(4)
C20 H20 0.9300
C9 H9 0.9300
